data_1525140
loop_
_publ_author_name
'Ramnan, A.'
'Gopalakrishnan, J.'
'Rao, C.N.R.'

_publ_section_title
;
 Ternary bismuth oxides Bi26-x Mx O40-y (M = Mg, Al, Co, Ni) related to
 Bi2 O3-gamma
;
_journal_name_full 'Materials Research Bulletin'
_journal_page_first 169
_journal_page_last 174
_journal_volume 16
_journal_year 1981
_chemical_formula_sum 'Bi18 Ni8 O36'
_space_group_IT_number 197
_symmetry_space_group_name_Hall 'I 2 2 3'
_symmetry_space_group_name_H-M 'I 2 3'
_cell_angle_alpha 90
_cell_angle_beta 90
_cell_angle_gamma 90
_cell_formula_units_Z 1
_cell_length_a 10.25
_cell_length_b 10.25
_cell_length_c 10.25
_cell_volume 1076.891
_citation_journal_id_ASTM MRBUAC
_cod_data_source_file Ramnan_MRBUAC_1981_387.cif
_cod_data_source_block Bi18Ni8O36
_cod_database_code 1525140

loop_
_symmetry_equiv_pos_as_xyz
x,y,z
-x,-y,z
x,-y,-z
-x,y,-z
z,x,y
-z,-x,y
z,-x,-y
-z,x,-y
y,z,x
y,-z,-x
-y,z,-x
-y,-z,x
x+1/2,y+1/2,z+1/2
-x+1/2,-y+1/2,z+1/2
x+1/2,-y+1/2,-z+1/2
-x+1/2,y+1/2,-z+1/2
z+1/2,x+1/2,y+1/2
-z+1/2,-x+1/2,y+1/2
z+1/2,-x+1/2,-y+1/2
-z+1/2,x+1/2,-y+1/2
y+1/2,z+1/2,x+1/2
y+1/2,-z+1/2,-x+1/2
-y+1/2,z+1/2,-x+1/2
-y+1/2,-z+1/2,x+1/2

loop_
_atom_site_label
_atom_site_type_symbol
_atom_site_fract_x
_atom_site_fract_y
_atom_site_fract_z
_atom_site_occupancy
_atom_site_U_iso_or_equiv
Ni1 Ni+2 0.824 0.682 0.984 0.3333 0.0
O1 O-2 0.87 0.75 0.515 0.9 0.0
Bi1 Bi+3 0 0 0 1 0.0
O2 O-2 0.802 0.802 0.802 0.9 0.0
O3 O-2 0.098 0.098 0.098 0.9 0.0
Bi2 Bi+3 0.824 0.682 0.984 0.6667 0.0
